data_7019026
loop_
_publ_author_name
'Nobbs, James D.'
'Tomov, Atanas K.'
'Cariou, Renan'
'Gibson, Vernon C.'
'White, Andrew J. P.'
'Britovsek, George J. P.'

_publ_section_title
;
 Thio-Pybox and Thio-Phebox complexes of chromium, iron, cobalt and nickel
 and their application in ethylene and butadiene polymerisation catalysis
;
_journal_issue 19
_journal_name_full 'Dalton Transactions'
_journal_page_first 5949
_journal_paper_doi 10.1039/c2dt30324h
_journal_volume 41
_journal_year 2012
_chemical_absolute_configuration ad
_chemical_formula_moiety 'C19 H27 Cl3 Cr N3 S2, C H2 Cl2'
_chemical_formula_sum 'C20 H29 Cl5 Cr N3 S2'
_chemical_formula_weight 604.83
_chemical_name_systematic
;
?
;
_space_group_IT_number 19
_symmetry_cell_setting orthorhombic
_symmetry_space_group_name_Hall 'P 2ac 2ab'
_symmetry_space_group_name_H-M 'P 21 21 21'
_atom_sites_solution_hydrogens geom
_atom_sites_solution_primary direct
_atom_sites_solution_secondary difmap
_audit_creation_method SHELXL-97
_cell_angle_alpha 90
_cell_angle_beta 90
_cell_angle_gamma 90
_cell_formula_units_Z 4
_cell_length_a 10.16474(7)
_cell_length_b 16.10208(9)
_cell_length_c 16.90466(10)
_cell_measurement_reflns_used 15504
_cell_measurement_temperature 173(2)
_cell_measurement_theta_max 71.2486
_cell_measurement_theta_min 2.6102
_cell_volume 2766.84(3)
_computing_cell_refinement 'CrysAlis RED, Oxford Diffraction Ltd'
_computing_data_collection 'CrysAlis CCD, Oxford Diffraction Ltd'
_computing_data_reduction 'CrysAlis RED, Oxford Diffraction Ltd'
_computing_molecular_graphics 'Bruker SHELXTL'
_computing_publication_material 'Bruker SHELXTL'
_computing_structure_refinement 'SHELXL-97 (Sheldrick, 1997)'
_computing_structure_solution 'SHELXS-97 (Sheldrick, 1990)'
_diffrn_ambient_temperature 173(2)
_diffrn_detector_area_resol_mean 8.2556
_diffrn_measured_fraction_theta_full 0.998
_diffrn_measured_fraction_theta_max 0.998
_diffrn_measurement_device_type 'OD Xcalibur PX Ultra'
_diffrn_measurement_method 'phi and omega scans'
_diffrn_radiation_monochromator graphite
_diffrn_radiation_source 'Enhance Ultra (Cu) X-ray Source'
_diffrn_radiation_type CuK\a
_diffrn_radiation_wavelength 1.54184
_diffrn_reflns_av_R_equivalents 0.0585
_diffrn_reflns_av_sigmaI/netI 0.0425
_diffrn_reflns_limit_h_max 11
_diffrn_reflns_limit_h_min -12
_diffrn_reflns_limit_k_max 19
_diffrn_reflns_limit_k_min -19
_diffrn_reflns_limit_l_max 20
_diffrn_reflns_limit_l_min -18
_diffrn_reflns_number 40641
_diffrn_reflns_theta_full 71.37
_diffrn_reflns_theta_max 71.37
_diffrn_reflns_theta_min 3.79
_diffrn_standards_number 0
_exptl_absorpt_coefficient_mu 9.365
_exptl_absorpt_correction_T_max 1.00000
_exptl_absorpt_correction_T_min 0.65109
_exptl_absorpt_correction_type multi-scan
_exptl_absorpt_process_details
;
CrysAlis RED, Oxford Diffraction Ltd.,
Version 1.171.32.5 (release 08-05-2007 CrysAlis171 .NET)
(compiled May 8 2007,13:10:02)
Empirical absorption correction using spherical harmonics,
implemented in SCALE3 ABSPACK scaling algorithm.
;
_exptl_crystal_colour Green
_exptl_crystal_density_diffrn 1.452
_exptl_crystal_density_method 'not measured'
_exptl_crystal_description plates
_exptl_crystal_F_000 1244
_exptl_crystal_size_max 0.10
_exptl_crystal_size_mid 0.08
_exptl_crystal_size_min 0.03
_refine_diff_density_max 0.387
_refine_diff_density_min -0.311
_refine_diff_density_rms 0.047
_refine_ls_abs_structure_details 'Flack H D (1983), Acta Cryst. A39, 876-881, 2321 Friedel pairs'
_refine_ls_abs_structure_Flack -0.011(5)
_refine_ls_extinction_method none
_refine_ls_goodness_of_fit_ref 0.933
_refine_ls_hydrogen_treatment constr
_refine_ls_matrix_type full
_refine_ls_number_parameters 307
_refine_ls_number_reflns 5359
_refine_ls_number_restraints 46
_refine_ls_restrained_S_all 0.945
_refine_ls_R_factor_all 0.0375
_refine_ls_R_factor_gt 0.0280
_refine_ls_shift/su_max 0.001
_refine_ls_shift/su_mean 0.000
_refine_ls_structure_factor_coef Fsqd
_refine_ls_weighting_details 'calc w=1/[\s^2^(Fo^2^)+(0.0329P)^2^+0.0000P] where P=(Fo^2^+2Fc^2^)/3'
_refine_ls_weighting_scheme calc
_refine_ls_wR_factor_gt 0.0577
_refine_ls_wR_factor_ref 0.0603
_reflns_number_gt 4425
_reflns_number_total 5359
_reflns_threshold_expression >2sigma(I)
_cod_data_source_file c2dt30324h.txt
_cod_data_source_block '[Cr(L2)Cl3]'
_cod_depositor_comments
;
The following automatic conversions were performed:

'_symmetry_cell_setting' value 'Orthorhombic' changed to
'orthorhombic' according to
/home/saulius/struct/CIF-dictionaries/cif_core.dic dictionary named
'cif_core.dic' version 2.4.1 from 2010-06-29.

Automatic conversion script
Id: cif_fix_values 1715 2011-07-08 13:25:40Z adriana 
;
_cod_original_sg_symbol_H-M P2(1)2(1)2(1)
_cod_database_code 7019026

loop_
_symmetry_equiv_pos_as_xyz
'x, y, z'
'-x+1/2, -y, z+1/2'
'-x, y+1/2, -z+1/2'
'x+1/2, -y+1/2, -z'

loop_
_atom_site_label
_atom_site_type_symbol
_atom_site_fract_x
_atom_site_fract_y
_atom_site_fract_z
_atom_site_U_iso_or_equiv
_atom_site_adp_type
_atom_site_occupancy
_atom_site_symmetry_multiplicity
_atom_site_calc_flag
_atom_site_refinement_flags
_atom_site_disorder_assembly
_atom_site_disorder_group
Cr Cr 0.66445(5) 0.43214(2) 0.32252(2) 0.02328(10) Uani 1 1 d . . .
Cl1 Cl 0.50426(7) 0.34461(4) 0.37449(4) 0.03308(16) Uani 1 1 d . . .
Cl2 Cl 0.67125(8) 0.36013(4) 0.20641(4) 0.03324(15) Uani 1 1 d . . .
Cl3 Cl 0.81834(7) 0.52916(4) 0.28126(4) 0.03487(16) Uani 1 1 d . . .
N1 N 0.6540(2) 0.49034(13) 0.42766(12) 0.0280(5) Uani 1 1 d . . .
C2 C 0.5724(3) 0.55396(17) 0.43619(17) 0.0338(7) Uani 1 1 d . . .
C3 C 0.5495(3) 0.58938(19) 0.50998(17) 0.0447(8) Uani 1 1 d . . .
H3A H 0.4916 0.6353 0.5160 0.054 Uiso 1 1 calc R . .
C4 C 0.6140(3) 0.5554(2) 0.57431(18) 0.0463(8) Uani 1 1 d . . .
H4A H 0.5994 0.5779 0.6255 0.056 Uiso 1 1 calc R . .
C5 C 0.6994(3) 0.48941(18) 0.56538(16) 0.0387(8) Uani 1 1 d . . .
H5A H 0.7436 0.4662 0.6097 0.046 Uiso 1 1 calc R . .
C6 C 0.7191(3) 0.45770(17) 0.48964(16) 0.0316(7) Uani 1 1 d . . .
C7 C 0.5167(3) 0.57880(16) 0.35938(16) 0.0323(6) Uani 1 1 d . . .
N7 N 0.5262(2) 0.52846(13) 0.30097(12) 0.0279(5) Uani 1 1 d . . .
S8 S 0.45635(9) 0.67803(5) 0.34370(5) 0.0468(2) Uani 1 1 d . . .
C9 C 0.4716(3) 0.65903(19) 0.23800(17) 0.0451(8) Uani 1 1 d . . .
H9A H 0.3967 0.6842 0.2093 0.054 Uiso 1 1 calc R . .
H9B H 0.5542 0.6836 0.2176 0.054 Uiso 1 1 calc R . .
C10 C 0.4724(3) 0.56418(18) 0.22618(15) 0.0344(7) Uani 1 1 d . . .
H10A H 0.5363 0.5514 0.1829 0.041 Uiso 1 1 calc R . .
C11 C 0.3382(3) 0.52580(19) 0.20273(17) 0.0430(7) Uani 1 1 d . . .
C12 C 0.2295(3) 0.5471(2) 0.2611(2) 0.0590(10) Uani 1 1 d . . .
H12A H 0.1467 0.5220 0.2434 0.089 Uiso 1 1 calc R . .
H12B H 0.2192 0.6075 0.2640 0.089 Uiso 1 1 calc R . .
H12C H 0.2524 0.5254 0.3135 0.089 Uiso 1 1 calc R . .
C13 C 0.3027(4) 0.5611(2) 0.12050(19) 0.0608(10) Uani 1 1 d . . .
H13A H 0.2166 0.5397 0.1042 0.091 Uiso 1 1 calc R . .
H13B H 0.3695 0.5442 0.0820 0.091 Uiso 1 1 calc R . .
H13C H 0.2993 0.6219 0.1232 0.091 Uiso 1 1 calc R . .
C14 C 0.3490(3) 0.4312(2) 0.19362(17) 0.0463(8) Uani 1 1 d . . .
H14A H 0.2626 0.4083 0.1799 0.070 Uiso 1 1 calc R . .
H14B H 0.3792 0.4068 0.2435 0.070 Uiso 1 1 calc R . .
H14C H 0.4120 0.4181 0.1516 0.070 Uiso 1 1 calc R . .
C17 C 0.7958(3) 0.38535(16) 0.46668(15) 0.0287(6) Uani 1 1 d . . .
N17 N 0.8020(2) 0.36447(13) 0.39279(12) 0.0264(5) Uani 1 1 d . . .
S18 S 0.86654(8) 0.32032(5) 0.53654(4) 0.03679(18) Uani 1 1 d . . .
C19 C 0.8814(3) 0.24120(17) 0.46078(15) 0.0381(7) Uani 1 1 d . . .
H19A H 0.9657 0.2110 0.4666 0.046 Uiso 1 1 calc R . .
H19B H 0.8085 0.2007 0.4652 0.046 Uiso 1 1 calc R . .
C20 C 0.8761(3) 0.28581(16) 0.37948(15) 0.0273(6) Uani 1 1 d . . .
H20A H 0.8224 0.2505 0.3431 0.033 Uiso 1 1 calc R . .
C21 C 1.0131(3) 0.29734(17) 0.34105(17) 0.0358(7) Uani 1 1 d . . .
C22 C 1.0716(3) 0.21069(19) 0.3266(2) 0.0467(8) Uani 1 1 d . . .
H22A H 1.0110 0.1780 0.2940 0.070 Uiso 1 1 calc R . .
H22B H 1.0852 0.1827 0.3774 0.070 Uiso 1 1 calc R . .
H22C H 1.1561 0.2162 0.2992 0.070 Uiso 1 1 calc R . .
C23 C 1.1051(3) 0.3494(2) 0.3923(2) 0.0506(9) Uani 1 1 d . . .
H23A H 1.0663 0.4044 0.4010 0.076 Uiso 1 1 calc R . .
H23B H 1.1901 0.3555 0.3656 0.076 Uiso 1 1 calc R . .
H23C H 1.1181 0.3217 0.4434 0.076 Uiso 1 1 calc R . .
C24 C 0.9989(3) 0.3378(2) 0.25975(17) 0.0444(8) Uani 1 1 d . . .
H24A H 0.9622 0.3938 0.2659 0.067 Uiso 1 1 calc R . .
H24B H 0.9399 0.3043 0.2268 0.067 Uiso 1 1 calc R . .
H24C H 1.0854 0.3414 0.2344 0.067 Uiso 1 1 calc R . .
C30 C 0.9314(9) 0.6471(6) 0.4737(7) 0.110(4) Uani 0.549(3) 1 d PDU A 1
H30A H 0.9243 0.6403 0.5318 0.133 Uiso 0.549(3) 1 calc PR A 1
H30B H 0.9092 0.5934 0.4483 0.133 Uiso 0.549(3) 1 calc PR A 1
Cl4 Cl 0.8209(6) 0.7268(4) 0.4403(6) 0.152(3) Uani 0.549(3) 1 d PDU A 1
Cl5 Cl 1.0889(3) 0.6766(2) 0.4483(2) 0.1495(16) Uani 0.549(3) 1 d PD A 1
C30' C 0.9857(16) 0.6666(12) 0.4067(9) 0.065(4) Uiso 0.275(7) 1 d PDU B 2
H30C H 1.0573 0.7073 0.3983 0.078 Uiso 0.275(7) 1 calc PR B 2
H30D H 0.9714 0.6365 0.3564 0.078 Uiso 0.275(7) 1 calc PR B 2
Cl4' Cl 0.8426(12) 0.7190(8) 0.4324(8) 0.097(3) Uiso 0.275(7) 1 d PDU B 2
Cl5' Cl 1.0331(10) 0.5958(4) 0.4800(4) 0.119(3) Uiso 0.275(7) 1 d PDU B 2
C30" C 1.015(2) 0.6529(19) 0.4094(13) 0.062(6) Uiso 0.176(7) 1 d PDU C 3
H30E H 0.9845 0.6202 0.3634 0.075 Uiso 0.176(7) 1 calc PR C 3
H30F H 1.0691 0.6997 0.3894 0.075 Uiso 0.176(7) 1 calc PR C 3
Cl4" Cl 0.8795(14) 0.6916(9) 0.4617(10) 0.124(4) Uiso 0.176(7) 1 d PDU C 3
Cl5" Cl 1.1117(15) 0.5901(7) 0.4704(6) 0.116(4) Uiso 0.176(7) 1 d PDU C 3

loop_
_atom_site_aniso_label
_atom_site_aniso_U_11
_atom_site_aniso_U_22
_atom_site_aniso_U_33
_atom_site_aniso_U_23
_atom_site_aniso_U_13
_atom_site_aniso_U_12
Cr 0.0307(2) 0.01963(19) 0.01952(19) 0.00200(16) -0.00080(19) -0.00013(19)
Cl1 0.0379(4) 0.0304(3) 0.0309(3) 0.0071(3) 0.0047(3) -0.0050(3)
Cl2 0.0404(4) 0.0333(3) 0.0260(3) -0.0058(3) 0.0012(3) -0.0050(3)
Cl3 0.0407(4) 0.0267(3) 0.0371(4) 0.0030(3) 0.0008(3) -0.0078(3)
N1 0.0345(13) 0.0272(11) 0.0222(10) 0.0003(9) -0.0025(11) 0.0015(11)
C2 0.0384(17) 0.0270(16) 0.0361(16) 0.0010(12) -0.0022(13) 0.0021(13)
C3 0.056(2) 0.0376(17) 0.0408(17) -0.0143(14) -0.0022(16) 0.0165(15)
C4 0.055(2) 0.051(2) 0.0321(16) -0.0141(15) -0.0051(15) 0.0096(16)
C5 0.050(2) 0.0418(17) 0.0245(15) -0.0065(12) -0.0089(13) 0.0006(15)
C6 0.0391(17) 0.0302(15) 0.0255(14) -0.0002(11) -0.0034(12) -0.0024(13)
C7 0.0370(16) 0.0269(14) 0.0330(15) 0.0023(12) 0.0048(13) 0.0026(13)
N7 0.0281(13) 0.0257(11) 0.0299(12) 0.0064(9) -0.0010(10) 0.0028(10)
S8 0.0646(6) 0.0285(4) 0.0473(5) 0.0016(3) -0.0035(4) 0.0154(4)
C9 0.052(2) 0.0400(17) 0.0430(18) 0.0133(14) 0.0002(15) 0.0079(16)
C10 0.0406(17) 0.0364(15) 0.0262(14) 0.0096(12) -0.0013(12) 0.0040(14)
C11 0.0406(18) 0.0498(18) 0.0386(16) 0.0070(13) -0.0086(15) 0.0041(17)
C12 0.0359(19) 0.074(3) 0.068(2) -0.004(2) 0.0035(17) 0.0032(19)
C13 0.067(3) 0.062(2) 0.054(2) 0.0126(18) -0.0251(19) 0.009(2)
C14 0.0425(18) 0.0511(18) 0.0454(19) 0.0050(15) -0.0082(16) -0.0061(17)
C17 0.0319(16) 0.0296(14) 0.0247(14) 0.0031(11) -0.0044(12) -0.0026(12)
N17 0.0294(13) 0.0280(11) 0.0217(11) 0.0049(9) -0.0016(9) -0.0004(10)
S18 0.0511(5) 0.0349(4) 0.0243(3) 0.0029(3) -0.0082(3) 0.0065(3)
C19 0.054(2) 0.0290(15) 0.0316(15) 0.0022(12) -0.0041(14) 0.0078(14)
C20 0.0331(16) 0.0246(13) 0.0242(13) -0.0009(11) -0.0067(12) 0.0023(11)
C21 0.0350(16) 0.0333(15) 0.0392(16) -0.0001(12) 0.0002(14) 0.0034(13)
C22 0.0433(19) 0.0455(19) 0.0511(19) -0.0016(16) -0.0016(17) 0.0161(15)
C23 0.0391(19) 0.051(2) 0.061(2) -0.0059(17) -0.0014(16) -0.0029(16)
C24 0.0407(17) 0.053(2) 0.0395(17) 0.0059(15) 0.0133(14) 0.0083(16)
C30 0.117(8) 0.075(6) 0.139(8) -0.018(6) 0.021(7) -0.012(6)
Cl4 0.158(5) 0.106(3) 0.192(5) -0.011(3) -0.046(4) -0.075(3)
Cl5 0.134(3) 0.127(3) 0.187(3) -0.052(2) -0.005(2) -0.017(2)

loop_
_atom_type_symbol
_atom_type_description
_atom_type_scat_dispersion_real
_atom_type_scat_dispersion_imag
_atom_type_scat_source
C C 0.0181 0.0091 'International Tables Vol C Tables 4.2.6.8 and 6.1.1.4'
H H 0.0000 0.0000 'International Tables Vol C Tables 4.2.6.8 and 6.1.1.4'
N N 0.0311 0.0180 'International Tables Vol C Tables 4.2.6.8 and 6.1.1.4'
S S 0.3331 0.5567 'International Tables Vol C Tables 4.2.6.8 and 6.1.1.4'
Cl Cl 0.3639 0.7018 'International Tables Vol C Tables 4.2.6.8 and 6.1.1.4'
Cr Cr -0.1635 2.4439 'International Tables Vol C Tables 4.2.6.8 and 6.1.1.4'

loop_
_geom_angle_atom_site_label_1
_geom_angle_atom_site_label_2
_geom_angle_atom_site_label_3
_geom_angle
N1 Cr N7 77.08(8)
N1 Cr N17 77.34(9)
N7 Cr N17 154.39(8)
N1 Cr Cl2 176.94(7)
N7 Cr Cl2 104.10(6)
N17 Cr Cl2 101.51(6)
N1 Cr Cl3 89.29(7)
N7 Cr Cl3 84.42(6)
N17 Cr Cl3 93.98(6)
Cl2 Cr Cl3 93.62(3)
N1 Cr Cl1 84.92(7)
N7 Cr Cl1 92.53(6)
N17 Cr Cl1 86.50(6)
Cl2 Cr Cl1 92.19(3)
Cl3 Cr Cl1 173.95(3)
C2 N1 C6 121.6(2)
C2 N1 Cr 119.28(18)
C6 N1 Cr 118.67(18)
N1 C2 C3 121.3(3)
N1 C2 C7 110.8(2)
C3 C2 C7 128.0(3)
C4 C3 C2 117.6(3)
C5 C4 C3 121.1(3)
C4 C5 C6 118.2(3)
N1 C6 C5 120.1(3)
N1 C6 C17 111.6(2)
C5 C6 C17 128.0(3)
N7 C7 C2 118.6(2)
N7 C7 S8 119.5(2)
C2 C7 S8 121.5(2)
C7 N7 C10 112.4(2)
C7 N7 Cr 112.32(18)
C10 N7 Cr 131.98(17)
C7 S8 C9 87.99(13)
C10 C9 S8 107.13(19)
N7 C10 C9 105.9(2)
N7 C10 C11 112.7(2)
C9 C10 C11 115.1(3)
C12 C11 C14 109.9(3)
C12 C11 C13 109.3(3)
C14 C11 C13 107.0(3)
C12 C11 C10 112.6(3)
C14 C11 C10 111.0(3)
C13 C11 C10 106.8(3)
N17 C17 C6 119.4(2)
N17 C17 S18 118.7(2)
C6 C17 S18 121.6(2)
C17 N17 C20 113.0(2)
C17 N17 Cr 111.88(18)
C20 N17 Cr 132.92(16)
C17 S18 C19 88.72(13)
C20 C19 S18 107.31(18)
N17 C20 C21 114.6(2)
N17 C20 C19 106.1(2)
C21 C20 C19 113.3(2)
C23 C21 C24 109.5(3)
C23 C21 C22 110.6(3)
C24 C21 C22 106.3(2)
C23 C21 C20 112.3(2)
C24 C21 C20 110.1(2)
C22 C21 C20 107.8(2)
Cl5 C30 Cl4 107.7(6)
Cl4' C30' Cl5' 111.7(9)
Cl5" C30" Cl4" 110.5(11)

loop_
_geom_bond_atom_site_label_1
_geom_bond_atom_site_label_2
_geom_bond_distance
Cr N1 2.012(2)
Cr N7 2.124(2)
Cr N17 2.134(2)
Cr Cl2 2.2808(7)
Cr Cl3 2.3181(8)
Cr Cl1 2.3259(8)
N1 C2 1.326(3)
N1 C6 1.346(3)
C2 C3 1.391(4)
C2 C7 1.472(4)
C3 C4 1.383(4)
C4 C5 1.381(4)
C5 C6 1.393(4)
C6 C17 1.455(4)
C7 N7 1.281(3)
C7 S8 1.732(3)
N7 C10 1.493(3)
S8 C9 1.819(3)
C9 C10 1.540(4)
C10 C11 1.549(4)
C11 C12 1.521(4)
C11 C14 1.535(4)
C11 C13 1.545(4)
C17 N17 1.295(3)
C17 S18 1.734(3)
N17 C20 1.491(3)
S18 C19 1.813(3)
C19 C20 1.552(3)
C20 C21 1.548(4)
C21 C23 1.526(4)
C21 C24 1.528(4)
C21 C22 1.537(4)
C30 Cl5 1.725(9)
C30 Cl4 1.798(10)
C30' Cl4' 1.737(12)
C30' Cl5' 1.752(11)
C30" Cl5" 1.744(14)
C30" Cl4" 1.755(14)
